data_7224047
loop_
_publ_author_name
'Hollering, Manuela'
'Reithmeier, Richard'
'Meister, Simon'
'Herdtweck, Eberhardt'
'K\"uhn, Fritz Elmar'
'Rieger, Bernhard'

_publ_section_title
;
 [Re(CO)3Cl(C5H4ClP)2] and [Re(CO)2Cl(C5H4ClP)3]: Synthesis and
 Characterization of Two Novel Rhenium(I) Phosphinine Complexes
;
_journal_name_full 'RSC Adv.'
_journal_paper_doi 10.1039/C5RA25904E
_journal_year 2016
_chemical_absolute_configuration ad
_chemical_formula_moiety 'C17 H12 Cl4 O2 P3 Re'
_chemical_formula_sum 'C17 H12 Cl4 O2 P3 Re'
_chemical_formula_weight 669.19
_space_group_IT_number 33
_symmetry_cell_setting orthorhombic
_symmetry_Int_Tables_number 33
_symmetry_space_group_name_Hall 'P 2c -2n'
_symmetry_space_group_name_H-M 'P n a 21'
_atom_sites_solution_hydrogens geom
_atom_sites_solution_primary direct
_atom_sites_solution_secondary difmap
_audit_update_record
;
2014-05-26 deposited with the CCDC.
2016-01-25 downloaded from the CCDC.
;
_cell_angle_alpha 90
_cell_angle_beta 90
_cell_angle_gamma 90
_cell_formula_units_Z 4
_cell_length_a 16.1981(6)
_cell_length_b 13.2331(5)
_cell_length_c 9.8739(4)
_cell_measurement_reflns_used 9423
_cell_measurement_temperature 123(1)
_cell_measurement_theta_max 25.38
_cell_measurement_theta_min 1.99
_cell_volume 2116.48(14)
_computing_cell_refinement 'SAINT (Bruker, 2008b)'
_computing_data_collection 'APEX II Control Software (Bruker, 2008a)'
_computing_data_reduction 'SAINT (Bruker, 2008b)'
_computing_molecular_graphics 'PLATON (Spek, 2010)'
_computing_publication_material 'PLATON (Spek, 2010)'
_computing_structure_refinement 'SHELXL97 (Sheldrick, 1998)'
_computing_structure_solution 'SIR92 (Altomare, 1994)'
_diffrn_ambient_temperature 123(1)
_diffrn_detector ' CCD plate '
_diffrn_detector_area_resol_mean 16
_diffrn_measured_fraction_theta_full 0.999
_diffrn_measured_fraction_theta_max 0.999
_diffrn_measurement_device ' \k-geometry diffractometer '
_diffrn_measurement_device_type ' Bruker APEX-II CCD '
_diffrn_measurement_method ' phi- and omega-rotation '
_diffrn_radiation_monochromator graphite
_diffrn_radiation_source 'rotating anode FR591'
_diffrn_radiation_type 'Mo K\a'
_diffrn_radiation_wavelength 0.71073
_diffrn_reflns_av_R_equivalents 0.0518
_diffrn_reflns_av_sigmaI/netI 0.0224
_diffrn_reflns_limit_h_max 19
_diffrn_reflns_limit_h_min -19
_diffrn_reflns_limit_k_max 15
_diffrn_reflns_limit_k_min -15
_diffrn_reflns_limit_l_max 11
_diffrn_reflns_limit_l_min -11
_diffrn_reflns_number 57575
_diffrn_reflns_theta_full 25.38
_diffrn_reflns_theta_max 25.38
_diffrn_reflns_theta_min 1.99
_diffrn_standards_decay_% 0
_exptl_absorpt_coefficient_mu 6.484
_exptl_absorpt_correction_T_max 0.7452
_exptl_absorpt_correction_T_min 0.4929
_exptl_absorpt_correction_type multi-scan
_exptl_absorpt_process_details 'SADABS, Bruker, 2008b'
_exptl_crystal_colour yellow
_exptl_crystal_density_diffrn 2.100
_exptl_crystal_density_method none
_exptl_crystal_description fragment
_exptl_crystal_F_000 1272
_exptl_crystal_size_max 0.25
_exptl_crystal_size_mid 0.10
_exptl_crystal_size_min 0.05
_refine_diff_density_max 1.220
_refine_diff_density_min -0.658
_refine_diff_density_rms 0.087
_refine_ls_abs_structure_details 'Flack H D (1983), Acta Cryst. A39, 876-881'
_refine_ls_abs_structure_Flack 0.038(6)
_refine_ls_extinction_method none
_refine_ls_goodness_of_fit_ref 1.077
_refine_ls_hydrogen_treatment constr
_refine_ls_matrix_type full
_refine_ls_number_parameters 244
_refine_ls_number_reflns 3871
_refine_ls_number_restraints 1
_refine_ls_restrained_S_all 1.077
_refine_ls_R_factor_all 0.0199
_refine_ls_R_factor_gt 0.0194
_refine_ls_shift/su_max 0.000
_refine_ls_shift/su_mean 0.000
_refine_ls_structure_factor_coef Fsqd
_refine_ls_weighting_details 'w=1/[\s^2^(Fo^2^)+(0.0157P)^2^+4.1046P] where P=(Fo^2^+2Fc^2^)/3'
_refine_ls_weighting_scheme sigma
_refine_ls_wR_factor_gt 0.0469
_refine_ls_wR_factor_ref 0.0471
_reflns_number_gt 3785
_reflns_number_total 3871
_reflns_threshold_expression I>2\s(I)
_cod_data_source_file c5ra25904e2.cif
_cod_data_source_block compound2
_cod_depositor_comments
;
The following automatic conversions were performed:

'_symmetry_cell_setting' value 'Orthorhombic' changed to
'orthorhombic' according to
/usr/data/users/saulius/crontab/automatic-downloads/rss-feeds/RSC/lib/dictionaries/cif_core.dic
dictionary named 'cif_core.dic' version 2.4.2 from 2011-04-26.

Automatic conversion script
Id: cif_fix_values 4268 2015-11-12 08:31:59Z antanas 
;
_cod_database_code 7224047

loop_
_symmetry_equiv_pos_site_id
_symmetry_equiv_pos_as_xyz
1 x,y,z
2 -x,-y,1/2+z
3 1/2-x,1/2+y,1/2+z
4 1/2+x,1/2-y,z

loop_
_atom_site_aniso_label
_atom_site_aniso_U_11
_atom_site_aniso_U_22
_atom_site_aniso_U_33
_atom_site_aniso_U_23
_atom_site_aniso_U_13
_atom_site_aniso_U_12
Re1 0.0183(1) 0.0269(1) 0.0279(1) 0.0044(1) 0.0010(2) 0.0018(1)
Cl1 0.0301(7) 0.0379(7) 0.0429(7) 0.0108(6) -0.0009(6) 0.0039(5)
Cl2 0.0641(10) 0.0474(8) 0.0414(8) 0.0146(6) -0.0091(7) -0.0047(7)
Cl3 0.0205(6) 0.0475(7) 0.0615(9) -0.0087(7) -0.0027(6) -0.0014(5)
Cl4 0.0390(8) 0.0690(10) 0.0592(9) -0.0313(8) -0.0048(7) -0.0005(7)
P1 0.0262(5) 0.0319(5) 0.0326(6) -0.0005(8) 0.0061(8) -0.0016(4)
P2 0.0221(6) 0.0312(6) 0.0301(6) 0.0018(5) 0.0013(5) -0.0007(5)
P3 0.0275(7) 0.0282(7) 0.0403(8) 0.0040(6) 0.0094(6) 0.0018(6)
O1 0.0258(18) 0.044(2) 0.0355(19) -0.0005(16) -0.0120(16) 0.0025(16)
O2 0.0311(17) 0.0387(17) 0.060(3) 0.008(2) -0.002(2) -0.0075(14)
C1 0.031(3) 0.035(3) 0.029(2) -0.007(2) 0.008(2) -0.002(2)
C2 0.027(2) 0.034(2) 0.035(2) 0.002(3) 0.005(3) 0.0047(17)
C3 0.044(3) 0.035(3) 0.034(3) -0.002(2) 0.006(2) 0.000(2)
C4 0.050(4) 0.035(3) 0.050(3) -0.013(3) 0.018(3) -0.008(3)
C5 0.042(3) 0.036(3) 0.069(5) -0.019(3) 0.016(3) -0.009(2)
C6 0.030(3) 0.051(4) 0.072(4) -0.013(3) 0.001(3) -0.004(3)
C7 0.022(3) 0.040(3) 0.073(4) -0.010(3) 0.009(3) -0.005(2)
C8 0.028(3) 0.023(2) 0.042(3) 0.002(2) 0.001(2) 0.001(2)
C9 0.040(3) 0.028(3) 0.043(3) 0.004(2) 0.014(2) 0.002(2)
C10 0.053(3) 0.034(2) 0.043(4) -0.001(3) 0.010(3) 0.006(2)
C11 0.051(3) 0.041(3) 0.030(3) 0.003(2) -0.010(2) 0.000(2)
C12 0.034(3) 0.043(3) 0.027(3) -0.005(2) -0.003(2) 0.004(2)
C13 0.037(3) 0.029(3) 0.052(3) -0.004(2) 0.010(3) -0.004(2)
C14 0.055(4) 0.030(3) 0.066(4) -0.018(3) 0.025(3) -0.011(3)
C15 0.057(4) 0.032(3) 0.071(5) 0.001(3) 0.026(4) 0.002(3)
C16 0.040(3) 0.044(4) 0.083(5) 0.022(3) 0.028(3) 0.014(3)
C17 0.043(3) 0.031(3) 0.063(4) 0.012(3) 0.028(3) 0.007(2)

loop_
_atom_site_label
_atom_site_type_symbol
_atom_site_thermal_displace_type
_atom_site_fract_x
_atom_site_fract_y
_atom_site_fract_z
_atom_site_occupancy
_atom_site_U_iso_or_equiv
_atom_site_calc_flag
_atom_site_refinement_flags
Re1 Re Uani 0.23824(1) 0.14617(1) 0.49788(4) 1.000 0.0244(1) . .
Cl1 Cl Uani 0.14389(8) 0.24667(10) 0.34674(14) 1.000 0.0370(4) . .
Cl2 Cl Uani 0.19380(11) -0.12021(11) 0.70431(15) 1.000 0.0510(5) . .
Cl3 Cl Uani 0.46661(7) 0.10653(11) 0.33558(16) 1.000 0.0432(4) . .
Cl4 Cl Uani 0.31312(9) 0.25169(13) 0.86109(17) 1.000 0.0557(5) . .
P1 P Uani 0.12641(6) 0.02433(8) 0.50410(19) 1.000 0.0302(3) . .
P2 P Uani 0.28735(8) 0.07807(9) 0.29238(12) 1.000 0.0278(3) . .
P3 P Uani 0.17066(9) 0.22637(10) 0.67910(15) 1.000 0.0320(4) . .
O1 O Uani 0.3596(2) 0.0259(3) 0.6648(4) 1.000 0.0351(11) . .
O2 O Uani 0.37606(19) 0.3072(2) 0.5118(6) 1.000 0.0433(13) . .
C1 C Uani 0.3129(3) 0.0675(4) 0.6058(5) 1.000 0.0317(16) . .
C2 C Uani 0.3243(3) 0.2492(3) 0.5023(7) 1.000 0.0320(12) . .
C3 C Uani 0.1120(3) -0.0804(4) 0.6051(5) 1.000 0.0377(17) . .
C4 C Uani 0.0395(4) -0.1368(4) 0.6065(6) 1.000 0.0450(19) . .
C5 C Uani -0.0282(4) -0.1129(4) 0.5304(6) 1.000 0.049(2) . .
C6 C Uani -0.0317(4) -0.0320(5) 0.4425(7) 1.000 0.051(2) . .
C7 C Uani 0.0318(3) 0.0358(4) 0.4163(7) 1.000 0.0450(19) . .
C8 C Uani 0.3863(3) 0.0652(4) 0.2324(5) 1.000 0.0310(16) . .
C9 C Uani 0.4058(3) 0.0248(4) 0.1079(6) 1.000 0.0370(17) . .
C10 C Uani 0.3477(3) -0.0073(4) 0.0163(7) 1.000 0.0433(18) . .
C11 C Uani 0.2633(4) -0.0023(4) 0.0418(5) 1.000 0.0407(17) . .
C12 C Uani 0.2289(3) 0.0313(4) 0.1606(5) 1.000 0.0347(17) . .
C13 C Uani 0.2091(3) 0.2697(4) 0.8310(6) 1.000 0.0393(17) . .
C14 C Uani 0.1618(4) 0.3195(4) 0.9269(7) 1.000 0.050(2) . .
C15 C Uani 0.0796(4) 0.3390(4) 0.9085(7) 1.000 0.053(2) . .
C16 C Uani 0.0343(4) 0.3117(5) 0.7941(8) 1.000 0.056(2) . .
C17 C Uani 0.0671(4) 0.2603(4) 0.6856(7) 1.000 0.0457(19) . .
H41 H Uiso 0.03690 -0.19480 0.66320 1.000 0.0540 calc R
H51 H Uiso -0.07570 -0.15450 0.53850 1.000 0.0590 calc R
H61 H Uiso -0.08220 -0.02170 0.39550 1.000 0.0610 calc R
H71 H Uiso 0.02440 0.08820 0.35150 1.000 0.0540 calc R
H91 H Uiso 0.46250 0.01880 0.08420 1.000 0.0440 calc R
H101 H Uiso 0.36580 -0.03390 -0.06790 1.000 0.0520 calc R
H111 H Uiso 0.22680 -0.02380 -0.02790 1.000 0.0490 calc R
H121 H Uiso 0.17070 0.02880 0.17060 1.000 0.0420 calc R
H141 H Uiso 0.18740 0.34100 1.00860 1.000 0.0610 calc R
H151 H Uiso 0.05130 0.37370 0.97880 1.000 0.0640 calc R
H161 H Uiso -0.02240 0.32960 0.79090 1.000 0.0670 calc R
H171 H Uiso 0.03210 0.24290 0.61210 1.000 0.0550 calc R

loop_
_atom_type_symbol
_atom_type_description
_atom_type_scat_dispersion_real
_atom_type_scat_dispersion_imag
_atom_type_scat_source
Re Re -1.0185 7.2310 'International Tables Vol C Tables 4.2.6.8 and 6.1.1.4'
P P 0.1023 0.0942 'International Tables Vol C Tables 4.2.6.8 and 6.1.1.4'
O O 0.0106 0.0060 'International Tables Vol C Tables 4.2.6.8 and 6.1.1.4'
Cl Cl 0.1484 0.1585 'International Tables Vol C Tables 4.2.6.8 and 6.1.1.4'
H H 0.0000 0.0000 'International Tables Vol C Tables 4.2.6.8 and 6.1.1.4'
C C 0.0033 0.0016 'International Tables Vol C Tables 4.2.6.8 and 6.1.1.4'

loop_
_geom_angle_atom_site_label_1
_geom_angle_atom_site_label_2
_geom_angle_atom_site_label_3
_geom_angle
_geom_angle_publ_flag
Cl1 Re1 P1 85.00(4) yes
Cl1 Re1 P2 84.06(4) yes
Cl1 Re1 P3 85.99(5) yes
Cl1 Re1 C1 177.35(15) yes
Cl1 Re1 C2 94.47(16) yes
P1 Re1 P2 91.13(5) yes
P1 Re1 P3 86.16(5) yes
P1 Re1 C1 95.51(16) yes
P1 Re1 C2 176.16(18) yes
P2 Re1 P3 169.88(5) yes
P2 Re1 C1 93.32(15) yes
P2 Re1 C2 92.60(19) yes
P3 Re1 C1 96.65(15) yes
P3 Re1 C2 90.01(18) yes
C1 Re1 C2 85.2(2) yes
Re1 P1 C3 130.57(18) yes
Re1 P1 C7 125.31(19) yes
C3 P1 C7 103.6(3) yes
Re1 P2 C8 130.50(18) yes
Re1 P2 C12 126.96(18) yes
C8 P2 C12 102.5(2) yes
Re1 P3 C13 130.15(18) yes
Re1 P3 C17 126.5(2) yes
C13 P3 C17 103.4(3) yes
Re1 C1 O1 175.7(4) yes
Re1 C2 O2 176.1(6) yes
Cl2 C3 P1 118.0(3) yes
Cl2 C3 C4 118.5(4) yes
P1 C3 C4 123.5(4) yes
C3 C4 C5 123.2(5) no
C4 C5 C6 124.0(6) no
C5 C6 C7 126.0(6) no
P1 C7 C6 119.7(5) yes
Cl3 C8 P2 117.7(3) yes
Cl3 C8 C9 118.2(4) yes
P2 C8 C9 124.1(4) yes
C8 C9 C10 123.4(5) no
C9 C10 C11 122.7(6) no
C10 C11 C12 124.7(5) no
P2 C12 C11 122.6(4) yes
Cl4 C13 P3 117.2(3) yes
Cl4 C13 C14 119.2(5) yes
P3 C13 C14 123.6(4) yes
C13 C14 C15 122.5(6) no
C14 C15 C16 124.8(6) no
C15 C16 C17 123.8(6) no
P3 C17 C16 122.0(5) yes
C3 C4 H41 118.00 no
C5 C4 H41 118.00 no
C4 C5 H51 118.00 no
C6 C5 H51 118.00 no
C5 C6 H61 117.00 no
C7 C6 H61 117.00 no
P1 C7 H71 120.00 no
C6 C7 H71 120.00 no
C8 C9 H91 118.00 no
C10 C9 H91 118.00 no
C9 C10 H101 119.00 no
C11 C10 H101 119.00 no
C10 C11 H111 118.00 no
C12 C11 H111 118.00 no
P2 C12 H121 119.00 no
C11 C12 H121 119.00 no
C13 C14 H141 119.00 no
C15 C14 H141 119.00 no
C14 C15 H151 118.00 no
C16 C15 H151 118.00 no
C15 C16 H161 118.00 no
C17 C16 H161 118.00 no
P3 C17 H171 119.00 no
C16 C17 H171 119.00 no

loop_
_geom_bond_atom_site_label_1
_geom_bond_atom_site_label_2
_geom_bond_distance
_geom_bond_publ_flag
Re1 Cl1 2.5162(14) yes
Re1 P1 2.4258(10) yes
Re1 P2 2.3584(13) yes
Re1 P3 2.3508(15) yes
Re1 C1 1.919(5) yes
Re1 C2 1.950(4) yes
Cl2 C3 1.730(5) yes
Cl3 C8 1.741(5) yes
Cl4 C13 1.727(5) yes
P1 C3 1.723(5) yes
P1 C7 1.767(6) yes
P2 C8 1.717(5) yes
P2 C12 1.724(5) yes
P3 C13 1.722(6) yes
P3 C17 1.738(7) yes
O1 C1 1.102(6) yes
O2 C2 1.141(5) yes
C3 C4 1.392(8) no
C4 C5 1.367(9) no
C5 C6 1.379(9) no
C6 C7 1.389(8) no
C8 C9 1.377(8) no
C9 C10 1.373(8) no
C10 C11 1.392(8) no
C11 C12 1.373(7) no
C13 C14 1.385(8) no
C14 C15 1.368(9) no
C15 C16 1.395(10) no
C16 C17 1.376(10) no
C4 H41 0.9500 no
C5 H51 0.9500 no
C6 H61 0.9500 no
C7 H71 0.9500 no
C9 H91 0.9500 no
C10 H101 0.9500 no
C11 H111 0.9500 no
C12 H121 0.9500 no
C14 H141 0.9500 no
C15 H151 0.9500 no
C16 H161 0.9500 no
C17 H171 0.9500 no
